data_7103295
loop_
_publ_author_name
'Bessho, Takeru'
'Constable, Edwin C'
'Graetzel, Michael'
'Hernandez Redondo, Ana'
'Housecroft, Catherine E'
'Kylberg, William'
'Nazeeruddin, Md K'
'Neuburger, Markus'
'Schaffner, Silvia'

_publ_section_title
;
 An element of surprise--efficient copper-functionalized dye-sensitized
 solar cells.
;
_journal_issue 32
_journal_name_full 'Chemical communications (Cambridge, England)'
_journal_page_first 3717
_journal_page_last 3719
_journal_paper_doi 10.1039/b808491b
_journal_year 2008
_chemical_formula_moiety 'C32 H32 Cu N4 O8, F6 P'
_chemical_formula_sum 'C32 H32 Cu F6 N4 O8 P'
_chemical_formula_weight 809.14
_space_group_IT_number 14
_symmetry_cell_setting monoclinic
_symmetry_space_group_name_Hall '-P 2ybc'
_symmetry_space_group_name_H-M 'P 1 21/c 1'
_atom_sites_solution_hydrogens geom
_atom_sites_solution_primary direct
_cell_angle_alpha 90
_cell_angle_beta 98.6805(10)
_cell_angle_gamma 90
_cell_formula_units_Z 4
_cell_length_a 10.8110(2)
_cell_length_b 20.0824(4)
_cell_length_c 16.3507(3)
_cell_measurement_reflns_used 14486
_cell_measurement_temperature 173
_cell_measurement_theta_max 27
_cell_measurement_theta_min 1
_cell_volume 3509.25(12)
_computing_cell_refinement 'DENZO/SCALEPACK (Otwinowski & Minor, 1997)'
_computing_data_collection 'COLLECT (Nonius, 1997-2001).'
_computing_data_reduction 'DENZO/SCALEPACK (Otwinowski & Minor, 1997)'
_computing_molecular_graphics 'CAMERON (Watkin et al., 1996)'
_computing_publication_material 'CRYSTALS (Betteridge et al., 2003)'
_computing_structure_refinement 'CRYSTALS (Betteridge et al., 2003)'
_computing_structure_solution 'SIR92 (Altomare et al., 1994)'
_diffrn_ambient_temperature 173
_diffrn_measured_fraction_theta_full 1.000
_diffrn_measured_fraction_theta_max 1.000
_diffrn_measurement_device 'Nonius KappaCCD'
_diffrn_measurement_device_type Area
_diffrn_measurement_method '\f & \w scans'
_diffrn_radiation_monochromator graphite
_diffrn_radiation_type 'Mo K\a'
_diffrn_radiation_wavelength 0.71073
_diffrn_reflns_av_R_equivalents 0.044
_diffrn_reflns_limit_h_max 13
_diffrn_reflns_limit_h_min -13
_diffrn_reflns_limit_k_max 23
_diffrn_reflns_limit_k_min -25
_diffrn_reflns_limit_l_max 20
_diffrn_reflns_limit_l_min -20
_diffrn_reflns_number 24693
_diffrn_reflns_theta_full 27.084
_diffrn_reflns_theta_max 27.084
_diffrn_reflns_theta_min 1.906
_diffrn_standards_number 0
_exptl_absorpt_coefficient_mu 0.755
_exptl_absorpt_correction_T_max 0.99
_exptl_absorpt_correction_T_min 0.95
_exptl_absorpt_correction_type multi-scan
_exptl_absorpt_process_details 'DENZO/SCALEPACK (Otwinowski & Minor, 1997)'
_exptl_crystal_colour purple
_exptl_crystal_density_diffrn 1.531
_exptl_crystal_density_method 'not measured'
_exptl_crystal_description plate
_exptl_crystal_F_000 1656
_exptl_crystal_size_max 0.49
_exptl_crystal_size_mid 0.07
_exptl_crystal_size_min 0.02
_refine_diff_density_max 0.80
_refine_diff_density_min -0.58
_refine_ls_extinction_method None
_refine_ls_goodness_of_fit_ref 1.2411
_refine_ls_hydrogen_treatment constr
_refine_ls_matrix_type full
_refine_ls_number_parameters 469
_refine_ls_number_reflns 4831
_refine_ls_number_restraints 60
_refine_ls_R_factor_all 0.0890
_refine_ls_R_factor_gt 0.0473
_refine_ls_shift/su_max 0.000546
_refine_ls_structure_factor_coef F
_refine_ls_weighting_details
;
Method, part 1, Chebychev polynomial, (Watkin, 1994, Prince, 1982)
[weight] = 1.0/[A~0~*T~0~(x)+A~1~*T~1~(x) ... +A~n-1~]*T~n-1~(x)]
where A~i~ are the Chebychev coefficients listed below and x= Fcalc/Fmax
Method = Robust Weighting (Prince, 1982)
W = [weight] * [1-(deltaF/6*sigmaF)^2^]^2^
A~i~ are:
0.798 0.657 0.533
;
_refine_ls_weighting_scheme calc
_refine_ls_wR_factor_all 0.0779
_refine_ls_wR_factor_gt 0.0548
_refine_ls_wR_factor_ref 0.0564
_reflns_limit_h_max 13
_reflns_limit_h_min -13
_reflns_limit_k_max 25
_reflns_limit_k_min 0
_reflns_limit_l_max 20
_reflns_limit_l_min 0
_reflns_number_gt 4457
_reflns_number_total 7729
_reflns_threshold_expression I>2.0\s(I)
_cod_data_source_file b808491b.txt
_cod_data_source_block ah158-9
_cod_depositor_comments
;
The following automatic conversions were performed:
'_symmetry_cell_setting' value 'Monoclinic' changed to 'monoclinic'
according to '/home/saulius/struct/CIF-dictionaries/cif_core.dic'
dictionary named 'cif_core.dic' version 2.4.1 from 2010-06-29.

Automatic conversion script
Id: cif_fix_enum 1527 2010-12-29 10:47:43Z saulius 
;
_cod_original_sg_symbol_H-M 'P 21/c'
_cod_original_formula_sum 'C32 H32 Cu1 F6 N4 O8 P1'
_cod_database_code 7103295

loop_
_symmetry_equiv_pos_as_xyz
x,y,z
-x,-y,-z
-x,y+1/2,-z+1/2
x,-y+1/2,z+1/2

loop_
_atom_site_label
_atom_site_type_symbol
_atom_site_fract_x
_atom_site_fract_y
_atom_site_fract_z
_atom_site_U_iso_or_equiv
_atom_site_occupancy
_atom_site_adp_type
_atom_site_refinement_flags_posn
_atom_site_refinement_flags_adp
_atom_site_refinement_flags_occupancy
_atom_site_disorder_assembly
_atom_site_disorder_group
_atom_site_attached_hydrogens
Cu1 Cu 0.53654(4) 0.21086(2) 0.30055(2) 0.0394 1.0000 Uani . . . . . .
N1 N 0.6569(3) 0.24653(14) 0.39619(16) 0.0376 1.0000 Uani . . . . . .
N2 N 0.4843(2) 0.15501(13) 0.39192(15) 0.0346 1.0000 Uani . . . . . .
N3 N 0.5957(3) 0.16488(14) 0.20218(16) 0.0392 1.0000 Uani . . . . . .
N4 N 0.4159(3) 0.25193(14) 0.20956(16) 0.0389 1.0000 Uani . . . . . .
C1 C 0.7345(5) 0.3290(2) 0.3091(3) 0.0638 1.0000 Uani . . . . . .
C2 C 0.7437(4) 0.29362(18) 0.3900(2) 0.0468 1.0000 Uani . . . . . .
C3 C 0.8362(4) 0.30752(19) 0.4569(3) 0.0507 1.0000 Uani . . . . . .
C4 C 0.8378(3) 0.27319(18) 0.5303(2) 0.0455 1.0000 Uani . . . . . .
C5 C 0.9395(3) 0.2885(2) 0.6016(3) 0.0536 1.0000 Uani . . . . . .
C6 C 1.0120(4) 0.2753(3) 0.7439(3) 0.0751 1.0000 Uani . . . . . .
C7 C 0.7475(3) 0.22513(17) 0.5366(2) 0.0398 1.0000 Uani . . . . . .
C8 C 0.6577(3) 0.21258(17) 0.46750(19) 0.0374 1.0000 Uani . . . . . .
C9 C 0.5585(3) 0.16183(16) 0.46599(18) 0.0347 1.0000 Uani . . . . . .
C10 C 0.5396(3) 0.12433(17) 0.53403(19) 0.0393 1.0000 Uani . . . . . .
C11 C 0.4413(3) 0.07915(17) 0.5255(2) 0.0394 1.0000 Uani . . . . . .
C12 C 0.4131(4) 0.03627(18) 0.5957(2) 0.0445 1.0000 Uani . . . . . .
C13 C 0.4528(5) 0.0170(2) 0.7386(2) 0.0686 1.0000 Uani . . . . . .
C14 C 0.3657(3) 0.07224(18) 0.4500(2) 0.0423 1.0000 Uani . . . . . .
C15 C 0.3880(3) 0.11135(17) 0.3841(2) 0.0387 1.0000 Uani . . . . . .
C16 C 0.3062(4) 0.1082(2) 0.3019(2) 0.0515 1.0000 Uani . . . . . .
C17 C 0.7746(3) 0.11599(19) 0.2864(2) 0.0452 1.0000 Uani . . . . . .
C18 C 0.6921(3) 0.12256(17) 0.2052(2) 0.0401 1.0000 Uani . . . . . .
C19 C 0.7118(4) 0.08584(19) 0.1359(2) 0.0457 1.0000 Uani . . . . . .
C20 C 0.6303(4) 0.09362(19) 0.0631(2) 0.0461 1.0000 Uani . . . . . .
C21 C 0.6433(4) 0.0532(2) -0.0127(2) 0.0571 1.0000 Uani . . . . . .
C22 C 0.7650(6) -0.0254(3) -0.0718(3) 0.0915 1.0000 Uani . . . . . .
C23 C 0.5332(4) 0.1387(2) 0.0594(2) 0.0468 1.0000 Uani . . . . . .
C24 C 0.5179(3) 0.17458(17) 0.13026(19) 0.0395 1.0000 Uani . . . . . .
C25 C 0.4193(3) 0.22499(17) 0.13350(19) 0.0388 1.0000 Uani . . . . . .
C26 C 0.3353(3) 0.24491(18) 0.0651(2) 0.0435 1.0000 Uani . . . . . .
C27 C 0.2482(3) 0.29287(19) 0.0755(2) 0.0443 1.0000 Uani . . . . . .
C28 C 0.1550(4) 0.3135(2) 0.0009(2) 0.0511 1.0000 Uani . . . . . .
C29 C -0.0167(5) 0.3838(3) -0.0429(3) 0.0801 1.0000 Uani . . . . . .
C30 C 0.2457(3) 0.3208(2) 0.1519(2) 0.0457 1.0000 Uani . . . . . .
C31 C 0.3307(3) 0.29883(17) 0.2191(2) 0.0426 1.0000 Uani . . . . . .
C32 C 0.3291(4) 0.3239(2) 0.3051(2) 0.0523 1.0000 Uani . . . . . .
O1 O 1.0334(3) 0.3180(2) 0.5923(2) 0.0789 1.0000 Uani . . . . . .
O2 O 0.9142(3) 0.26546(15) 0.67265(17) 0.0576 1.0000 Uani . . . . . .
O3 O 0.3400(3) -0.00884(14) 0.58731(17) 0.0572 1.0000 Uani . . . . . .
O4 O 0.4788(3) 0.05524(14) 0.66733(15) 0.0547 1.0000 Uani . . . . . .
O5 O 0.5687(4) 0.0559(2) -0.07450(19) 0.0878 1.0000 Uani . . . . . .
O6 O 0.7437(3) 0.01613(17) -0.0021(2) 0.0737 1.0000 Uani . . . . . .
O7 O 0.1548(3) 0.29175(17) -0.06735(17) 0.0658 1.0000 Uani . . . . . .
O8 O 0.0778(3) 0.35860(17) 0.02278(17) 0.0681 1.0000 Uani . . . . . .
P1 P 0.97274(14) 0.45735(6) 0.23086(13) 0.0899 1.0000 Uani D U . . . .
F1 F 0.8245(3) 0.45682(16) 0.2246(3) 0.1107 1.0000 Uani D U . . . .
F2 F 1.1177(3) 0.45870(18) 0.2371(4) 0.1600 1.0000 Uani D U . . . .
F3 F 0.9756(3) 0.53187(15) 0.2610(3) 0.1244 1.0000 Uani D U . . . .
F4 F 0.9692(4) 0.38338(15) 0.2017(3) 0.1349 1.0000 Uani D U . . . .
F5 F 0.9596(6) 0.4843(2) 0.1406(3) 0.1789 1.0000 Uani D U . . . .
F6 F 0.9796(4) 0.4317(2) 0.3225(3) 0.1338 1.0000 Uani D U . . . .
H11 H 0.7963 0.3640 0.3117 0.0991 1.0000 Uiso R . . . . .
H12 H 0.6524 0.3466 0.2946 0.0993 1.0000 Uiso R . . . . .
H13 H 0.7497 0.2975 0.2678 0.0991 1.0000 Uiso R . . . . .
H31 H 0.8963 0.3400 0.4524 0.0614 1.0000 Uiso R . . . . .
H61 H 0.9864 0.2565 0.7928 0.1103 1.0000 Uiso R . . . . .
H62 H 1.0267 0.3228 0.7515 0.1099 1.0000 Uiso R . . . . .
H63 H 1.0878 0.2543 0.7330 0.1101 1.0000 Uiso R . . . . .
H71 H 0.7464 0.2021 0.5855 0.0480 1.0000 Uiso R . . . . .
H101 H 0.5916 0.1294 0.5843 0.0476 1.0000 Uiso R . . . . .
H131 H 0.5081 0.0335 0.7863 0.1026 1.0000 Uiso R . . . . .
H132 H 0.4669 -0.0301 0.7315 0.1027 1.0000 Uiso R . . . . .
H133 H 0.3659 0.0245 0.7462 0.1027 1.0000 Uiso R . . . . .
H141 H 0.3000 0.0424 0.4431 0.0496 1.0000 Uiso R . . . . .
H161 H 0.2520 0.0708 0.2995 0.0763 1.0000 Uiso R . . . . .
H162 H 0.2587 0.1480 0.2947 0.0763 1.0000 Uiso R . . . . .
H163 H 0.3560 0.1055 0.2583 0.0761 1.0000 Uiso R . . . . .
H171 H 0.8441 0.0877 0.2819 0.0700 1.0000 Uiso R . . . . .
H172 H 0.8063 0.1593 0.3055 0.0698 1.0000 Uiso R . . . . .
H173 H 0.7277 0.0980 0.3269 0.0698 1.0000 Uiso R . . . . .
H191 H 0.7769 0.0559 0.1393 0.0556 1.0000 Uiso R . . . . .
H221 H 0.8355 -0.0539 -0.0559 0.1441 1.0000 Uiso R . . . . .
H222 H 0.7811 0.0017 -0.1174 0.1439 1.0000 Uiso R . . . . .
H223 H 0.6921 -0.0525 -0.0893 0.1439 1.0000 Uiso R . . . . .
H231 H 0.4789 0.1449 0.0112 0.0547 1.0000 Uiso R . . . . .
H261 H 0.3381 0.2250 0.0140 0.0505 1.0000 Uiso R . . . . .
H291 H -0.0690 0.4159 -0.0205 0.1168 1.0000 Uiso R . . . . .
H292 H 0.0233 0.4051 -0.0842 0.1169 1.0000 Uiso R . . . . .
H293 H -0.0680 0.3484 -0.0684 0.1171 1.0000 Uiso R . . . . .
H301 H 0.1888 0.3533 0.1600 0.0538 1.0000 Uiso R . . . . .
H321 H 0.2626 0.3572 0.3059 0.0765 1.0000 Uiso R . . . . .
H322 H 0.4105 0.3413 0.3275 0.0778 1.0000 Uiso R . . . . .
H323 H 0.3147 0.2872 0.3405 0.0782 1.0000 Uiso R . . . . .

loop_
_atom_site_aniso_label
_atom_site_aniso_U_11
_atom_site_aniso_U_22
_atom_site_aniso_U_33
_atom_site_aniso_U_23
_atom_site_aniso_U_13
_atom_site_aniso_U_12
Cu1 0.0422(2) 0.0465(2) 0.02816(19) 0.00398(18) 0.00137(14) -0.0042(2)
N1 0.0381(15) 0.0394(15) 0.0346(13) -0.0013(11) 0.0034(11) -0.0037(12)
N2 0.0359(14) 0.0374(14) 0.0303(12) 0.0025(11) 0.0038(10) -0.0015(11)
N3 0.0408(15) 0.0451(15) 0.0308(12) 0.0025(11) 0.0027(11) -0.0085(12)
N4 0.0393(14) 0.0440(16) 0.0323(13) 0.0069(11) 0.0020(11) -0.0035(12)
C1 0.071(3) 0.066(3) 0.057(2) 0.007(2) 0.015(2) -0.023(2)
C2 0.049(2) 0.0441(19) 0.0483(19) -0.0041(16) 0.0093(15) -0.0092(17)
C3 0.0405(19) 0.050(2) 0.062(2) -0.0129(17) 0.0090(17) -0.0102(16)
C4 0.0349(17) 0.050(2) 0.051(2) -0.0143(16) 0.0020(15) 0.0020(15)
C5 0.0364(18) 0.060(2) 0.062(2) -0.024(2) -0.0005(16) 0.0041(18)
C6 0.048(2) 0.106(4) 0.063(3) -0.036(3) -0.0173(19) 0.013(2)
C7 0.0363(17) 0.0463(19) 0.0357(15) -0.0054(13) 0.0016(13) 0.0035(14)
C8 0.0369(16) 0.0413(16) 0.0335(14) -0.0019(14) 0.0039(12) 0.0047(15)
C9 0.0355(16) 0.0382(16) 0.0303(14) -0.0005(12) 0.0050(12) 0.0026(13)
C10 0.0438(18) 0.0434(18) 0.0307(15) 0.0001(13) 0.0059(13) 0.0044(14)
C11 0.0423(18) 0.0404(17) 0.0377(16) 0.0025(13) 0.0129(14) 0.0045(14)
C12 0.053(2) 0.0443(19) 0.0379(17) 0.0046(15) 0.0142(15) 0.0069(17)
C13 0.104(4) 0.068(3) 0.0352(19) 0.0105(19) 0.016(2) -0.003(3)
C14 0.0382(17) 0.0454(18) 0.0431(17) 0.0048(15) 0.0058(14) -0.0018(15)
C15 0.0362(17) 0.0415(17) 0.0377(16) 0.0014(14) 0.0039(13) -0.0021(14)
C16 0.046(2) 0.061(2) 0.0435(18) 0.0067(17) -0.0061(15) -0.0145(18)
C17 0.0424(19) 0.053(2) 0.0388(17) 0.0005(15) 0.0020(14) 0.0022(16)
C18 0.0387(17) 0.0435(18) 0.0383(16) 0.0007(14) 0.0066(13) -0.0065(14)
C19 0.047(2) 0.050(2) 0.0407(18) 0.0012(15) 0.0096(15) 0.0002(16)
C20 0.054(2) 0.051(2) 0.0347(16) -0.0029(15) 0.0109(15) -0.0099(17)
C21 0.066(3) 0.068(3) 0.040(2) -0.0068(18) 0.0161(19) -0.006(2)
C22 0.104(4) 0.103(4) 0.073(3) -0.033(3) 0.032(3) 0.011(3)
C23 0.049(2) 0.060(2) 0.0306(15) 0.0042(15) 0.0029(14) -0.0100(18)
C24 0.0427(18) 0.0441(18) 0.0316(15) 0.0032(14) 0.0048(13) -0.0079(15)
C25 0.0410(17) 0.0455(19) 0.0296(14) 0.0065(13) 0.0042(13) -0.0072(14)
C26 0.0430(19) 0.052(2) 0.0334(16) 0.0089(14) 0.0003(14) -0.0081(16)
C27 0.0397(17) 0.056(2) 0.0344(15) 0.0119(15) -0.0032(13) -0.0117(17)
C28 0.047(2) 0.059(2) 0.044(2) 0.0138(17) -0.0051(16) -0.0090(18)
C29 0.067(3) 0.100(4) 0.064(3) 0.028(3) -0.022(2) 0.011(3)
C30 0.0409(18) 0.051(2) 0.0446(18) 0.0094(16) 0.0038(15) -0.0011(16)
C31 0.0424(18) 0.0455(19) 0.0389(16) 0.0070(14) 0.0030(13) -0.0065(15)
C32 0.058(2) 0.056(2) 0.0415(18) 0.0020(17) 0.0008(16) 0.0083(19)
O1 0.0460(17) 0.105(3) 0.084(2) -0.0253(19) 0.0019(15) -0.0208(17)
O2 0.0447(14) 0.0707(18) 0.0516(15) -0.0185(13) -0.0112(12) 0.0047(13)
O3 0.0677(18) 0.0565(16) 0.0490(15) 0.0074(12) 0.0143(13) -0.0140(14)
O4 0.0731(18) 0.0571(16) 0.0344(12) 0.0080(11) 0.0098(12) -0.0059(14)
O5 0.098(3) 0.118(3) 0.0440(17) -0.0264(18) -0.0005(17) 0.018(2)
O6 0.078(2) 0.088(2) 0.0569(17) -0.0213(16) 0.0166(15) 0.0145(18)
O7 0.0670(18) 0.086(2) 0.0384(13) 0.0076(14) -0.0100(12) 0.0019(16)
O8 0.0613(18) 0.086(2) 0.0501(15) 0.0123(15) -0.0135(13) 0.0141(17)
P1 0.0760(9) 0.0466(6) 0.1619(14) 0.0245(8) 0.0657(10) 0.0065(6)
F1 0.0743(19) 0.0745(19) 0.184(4) 0.042(2) 0.021(2) 0.0032(16)
F2 0.079(2) 0.074(2) 0.345(6) 0.012(3) 0.090(3) 0.0045(18)
F3 0.079(2) 0.0618(17) 0.243(5) -0.011(2) 0.059(3) 0.0011(16)
F4 0.141(3) 0.0617(18) 0.227(5) -0.009(2) 0.107(3) -0.011(2)
F5 0.239(6) 0.146(4) 0.167(4) 0.050(3) 0.078(4) -0.040(4)
F6 0.121(3) 0.126(3) 0.150(3) 0.041(3) 0.004(3) -0.027(3)

loop_
_atom_type_symbol
_atom_type_scat_dispersion_real
_atom_type_scat_dispersion_imag
_atom_type_scat_Cromer_Mann_a1
_atom_type_scat_Cromer_Mann_b1
_atom_type_scat_Cromer_Mann_a2
_atom_type_scat_Cromer_Mann_b2
_atom_type_scat_Cromer_Mann_a3
_atom_type_scat_Cromer_Mann_b3
_atom_type_scat_Cromer_Mann_a4
_atom_type_scat_Cromer_Mann_b4
_atom_type_scat_Cromer_Mann_c
_atom_type_scat_source
C 0.0033 0.0016 2.3100 20.8439 1.0200 10.2075 1.5886 0.5687 0.8650 51.6512 0.2156 'International Tables Vol C 4.2.6.8 and 6.1.1.4'
H 0.0000 0.0000 0.4930 10.5109 0.3229 26.1257 0.1402 3.1424 0.0408 57.7998 0.0030 'International Tables Vol C 4.2.6.8 and 6.1.1.4'
Cu 0.3201 1.2651 13.3380 3.5828 7.1676 0.2470 5.6158 11.3966 1.6735 64.8126 1.1910 'International Tables Vol C 4.2.6.8 and 6.1.1.4'
N 0.0061 0.0033 12.2126 0.0057 3.1322 9.8933 2.0125 28.9975 1.1663 0.5826 -11.5290 'International Tables Vol C 4.2.6.8 and 6.1.1.4'
O 0.0106 0.0060 3.0485 13.2771 2.2868 5.7011 1.5463 0.3239 0.8670 32.9089 0.2508 'International Tables Vol C 4.2.6.8 and 6.1.1.4'
P 0.1023 0.0942 6.4345 1.9067 4.1791 27.1570 1.7800 0.5260 1.4908 68.1645 1.1149 'International Tables Vol C 4.2.6.8 and 6.1.1.4'
F 0.0171 0.0103 3.5392 10.2825 2.6412 4.2944 1.5170 0.2615 1.0243 26.1476 0.2776 'International Tables Vol C 4.2.6.8 and 6.1.1.4'

loop_
_geom_angle_atom_site_label_1
_geom_angle_site_symmetry_1
_geom_angle_atom_site_label_2
_geom_angle_site_symmetry_2
_geom_angle_atom_site_label_3
_geom_angle_site_symmetry_3
_geom_angle
_geom_angle_publ_flag
N1 . Cu1 . N2 . 80.93(11) yes
N1 . Cu1 . N3 . 122.14(11) yes
N2 . Cu1 . N3 . 119.26(11) yes
N1 . Cu1 . N4 . 134.76(11) yes
N2 . Cu1 . N4 . 123.77(11) yes
N3 . Cu1 . N4 . 81.21(12) yes
Cu1 . N1 . C2 . 124.6(2) yes
Cu1 . N1 . C8 . 114.3(2) yes
C2 . N1 . C8 . 120.4(3) yes
Cu1 . N2 . C9 . 114.3(2) yes
Cu1 . N2 . C15 . 126.1(2) yes
C9 . N2 . C15 . 119.6(3) yes
Cu1 . N3 . C18 . 126.3(2) yes
Cu1 . N3 . C24 . 113.1(2) yes
C18 . N3 . C24 . 120.1(3) yes
Cu1 . N4 . C25 . 114.2(2) yes
Cu1 . N4 . C31 . 125.7(2) yes
C25 . N4 . C31 . 119.9(3) yes
C2 . C1 . H11 . 110.8 no
C2 . C1 . H12 . 109.4 no
H11 . C1 . H12 . 110.7 no
C2 . C1 . H13 . 108.5 no
H11 . C1 . H13 . 108.7 no
H12 . C1 . H13 . 108.8 no
C1 . C2 . N1 . 116.6(3) yes
C1 . C2 . C3 . 123.0(3) yes
N1 . C2 . C3 . 120.4(3) yes
C2 . C3 . C4 . 119.7(3) yes
C2 . C3 . H31 . 120.2 no
C4 . C3 . H31 . 120.1 no
C3 . C4 . C5 . 118.8(3) yes
C3 . C4 . C7 . 119.6(3) yes
C5 . C4 . C7 . 121.6(3) yes
C4 . C5 . O1 . 122.2(4) yes
C4 . C5 . O2 . 112.7(3) yes
O1 . C5 . O2 . 125.1(4) yes
O2 . C6 . H61 . 110.1 no
O2 . C6 . H62 . 108.6 no
H61 . C6 . H62 . 110.0 no
O2 . C6 . H63 . 109.1 no
H61 . C6 . H63 . 109.9 no
H62 . C6 . H63 . 109.1 no
C4 . C7 . C8 . 118.4(3) yes
C4 . C7 . H71 . 120.9 no
C8 . C7 . H71 . 120.7 no
C7 . C8 . N1 . 121.4(3) yes
C7 . C8 . C9 . 123.5(3) yes
N1 . C8 . C9 . 115.1(3) yes
C8 . C9 . N2 . 114.5(3) yes
C8 . C9 . C10 . 123.9(3) yes
N2 . C9 . C10 . 121.6(3) yes
C9 . C10 . C11 . 118.6(3) yes
C9 . C10 . H101 . 120.6 no
C11 . C10 . H101 . 120.8 no
C10 . C11 . C12 . 122.6(3) yes
C10 . C11 . C14 . 119.8(3) yes
C12 . C11 . C14 . 117.7(3) yes
C11 . C12 . O3 . 123.6(3) yes
C11 . C12 . O4 . 111.4(3) yes
O3 . C12 . O4 . 125.0(3) yes
O4 . C13 . H131 . 107.0 no
O4 . C13 . H132 . 111.4 no
H131 . C13 . H132 . 110.1 no
O4 . C13 . H133 . 108.9 no
H131 . C13 . H133 . 109.6 no
H132 . C13 . H133 . 109.8 no
C11 . C14 . C15 . 119.3(3) yes
C11 . C14 . H141 . 121.1 no
C15 . C14 . H141 . 119.6 no
C14 . C15 . N2 . 121.1(3) yes
C14 . C15 . C16 . 121.8(3) yes
N2 . C15 . C16 . 117.1(3) yes
C15 . C16 . H161 . 110.4 no
C15 . C16 . H162 . 108.2 no
H161 . C16 . H162 . 110.0 no
C15 . C16 . H163 . 110.4 no
H161 . C16 . H163 . 109.7 no
H162 . C16 . H163 . 108.1 no
C18 . C17 . H171 . 110.9 no
C18 . C17 . H172 . 110.0 no
H171 . C17 . H172 . 108.3 no
C18 . C17 . H173 . 109.8 no
H171 . C17 . H173 . 109.5 no
H172 . C17 . H173 . 108.3 no
C17 . C18 . N3 . 116.6(3) yes
C17 . C18 . C19 . 122.2(3) yes
N3 . C18 . C19 . 121.2(3) yes
C18 . C19 . C20 . 119.0(4) yes
C18 . C19 . H191 . 120.4 no
C20 . C19 . H191 . 120.5 no
C19 . C20 . C21 . 121.5(4) yes
C19 . C20 . C23 . 119.6(3) yes
C21 . C20 . C23 . 118.9(3) yes
C20 . C21 . O5 . 122.4(4) yes
C20 . C21 . O6 . 112.1(4) yes
O5 . C21 . O6 . 125.4(4) yes
O6 . C22 . H221 . 110.0 no
O6 . C22 . H222 . 110.6 no
H221 . C22 . H222 . 108.7 no
O6 . C22 . H223 . 109.6 no
H221 . C22 . H223 . 108.9 no
H222 . C22 . H223 . 109.0 no
C20 . C23 . C24 . 119.1(3) yes
C20 . C23 . H231 . 120.6 no
C24 . C23 . H231 . 120.2 no
C23 . C24 . N3 . 120.8(3) yes
C23 . C24 . C25 . 124.1(3) yes
N3 . C24 . C25 . 115.2(3) yes
C24 . C25 . N4 . 115.1(3) yes
C24 . C25 . C26 . 123.8(3) yes
N4 . C25 . C26 . 121.0(3) yes
C25 . C26 . C27 . 118.6(3) yes
C25 . C26 . H261 . 119.5 no
C27 . C26 . H261 . 121.8 no
C26 . C27 . C28 . 118.4(3) yes
C26 . C27 . C30 . 120.4(3) yes
C28 . C27 . C30 . 121.2(4) yes
C27 . C28 . O7 . 123.9(4) yes
C27 . C28 . O8 . 109.9(3) yes
O7 . C28 . O8 . 126.2(4) yes
O8 . C29 . H291 . 109.8 no
O8 . C29 . H292 . 109.5 no
H291 . C29 . H292 . 108.8 no
O8 . C29 . H293 . 111.1 no
H291 . C29 . H293 . 109.2 no
H292 . C29 . H293 . 108.5 no
C27 . C30 . C31 . 119.1(4) yes
C27 . C30 . H301 . 121.7 no
C31 . C30 . H301 . 119.1 no
C30 . C31 . N4 . 120.9(3) yes
C30 . C31 . C32 . 122.3(3) yes
N4 . C31 . C32 . 116.8(3) yes
C31 . C32 . H321 . 110.7 no
C31 . C32 . H322 . 109.8 no
H321 . C32 . H322 . 111.9 no
C31 . C32 . H323 . 109.5 no
H321 . C32 . H323 . 109.1 no
H322 . C32 . H323 . 105.6 no
C6 . O2 . C5 . 115.7(4) yes
C13 . O4 . C12 . 114.2(3) yes
C22 . O6 . C21 . 116.6(4) yes
C29 . O8 . C28 . 116.2(4) yes
F1 . P1 . F2 . 179.4(2) yes
F1 . P1 . F3 . 89.92(19) yes
F2 . P1 . F3 . 89.5(2) yes
F1 . P1 . F4 . 89.8(2) yes
F2 . P1 . F4 . 90.8(2) yes
F3 . P1 . F4 . 179.5(2) yes
F1 . P1 . F5 . 89.7(3) yes
F2 . P1 . F5 . 90.2(3) yes
F3 . P1 . F5 . 87.7(3) yes
F4 . P1 . F5 . 92.7(3) yes
F1 . P1 . F6 . 87.8(2) yes
F2 . P1 . F6 . 92.4(3) yes
F3 . P1 . F6 . 91.0(3) yes
F4 . P1 . F6 . 88.5(2) yes
F5 . P1 . F6 . 177.2(3) yes

loop_
_geom_bond_atom_site_label_1
_geom_bond_site_symmetry_1
_geom_bond_atom_site_label_2
_geom_bond_site_symmetry_2
_geom_bond_distance
_geom_bond_publ_flag
Cu1 . N1 . 2.009(3) yes
Cu1 . N2 . 2.016(2) yes
Cu1 . N3 . 2.039(3) yes
Cu1 . N4 . 2.003(3) yes
N1 . C2 . 1.347(4) yes
N1 . C8 . 1.350(4) yes
N2 . C9 . 1.355(4) yes
N2 . C15 . 1.353(4) yes
N3 . C18 . 1.340(5) yes
N3 . C24 . 1.353(4) yes
N4 . C25 . 1.362(4) yes
N4 . C31 . 1.343(5) yes
C1 . C2 . 1.490(5) yes
C1 . H11 . 0.966 no
C1 . H12 . 0.952 no
C1 . H13 . 0.956 no
C2 . C3 . 1.395(5) yes
C3 . C4 . 1.381(6) yes
C3 . H31 . 0.932 no
C4 . C5 . 1.508(5) yes
C4 . C7 . 1.388(5) yes
C5 . O1 . 1.204(5) yes
C5 . O2 . 1.317(5) yes
C6 . O2 . 1.464(5) yes
C6 . H61 . 0.963 no
C6 . H62 . 0.970 no
C6 . H63 . 0.962 no
C7 . C8 . 1.397(4) yes
C7 . H71 . 0.926 no
C8 . C9 . 1.477(5) yes
C9 . C10 . 1.384(4) yes
C10 . C11 . 1.388(5) yes
C10 . H101 . 0.928 no
C11 . C12 . 1.503(5) yes
C11 . C14 . 1.381(5) yes
C12 . O3 . 1.197(5) yes
C12 . O4 . 1.330(5) yes
C13 . O4 . 1.459(5) yes
C13 . H131 . 0.967 no
C13 . H132 . 0.966 no
C13 . H133 . 0.977 no
C14 . C15 . 1.384(5) yes
C14 . H141 . 0.923 no
C15 . C16 . 1.495(5) yes
C16 . H161 . 0.949 no
C16 . H162 . 0.947 no
C16 . H163 . 0.958 no
C17 . C18 . 1.490(5) yes
C17 . H171 . 0.954 no
C17 . H172 . 0.970 no
C17 . H173 . 0.963 no
C18 . C19 . 1.395(5) yes
C19 . C20 . 1.379(5) yes
C19 . H191 . 0.921 no
C20 . C21 . 1.506(5) yes
C20 . C23 . 1.381(6) yes
C21 . O5 . 1.195(5) yes
C21 . O6 . 1.306(6) yes
C22 . O6 . 1.459(5) yes
C22 . H221 . 0.957 no
C22 . H222 . 0.959 no
C22 . H223 . 0.964 no
C23 . C24 . 1.395(5) yes
C23 . H231 . 0.917 no
C24 . C25 . 1.476(5) yes
C25 . C26 . 1.389(4) yes
C26 . C27 . 1.375(5) yes
C26 . H261 . 0.932 no
C27 . C28 . 1.518(5) yes
C27 . C30 . 1.373(5) yes
C28 . O7 . 1.198(5) yes
C28 . O8 . 1.317(5) yes
C29 . O8 . 1.457(5) yes
C29 . H291 . 0.966 no
C29 . H292 . 0.957 no
C29 . H293 . 0.958 no
C30 . C31 . 1.393(5) yes
C30 . H301 . 0.920 no
C31 . C32 . 1.496(5) yes
C32 . H321 . 0.983 no
C32 . H322 . 0.967 no
C32 . H323 . 0.964 no
P1 . F1 . 1.591(3) yes
P1 . F2 . 1.555(3) yes
P1 . F3 . 1.574(3) yes
P1 . F4 . 1.559(3) yes
P1 . F5 . 1.558(5) yes
P1 . F6 . 1.576(4) yes

loop_
_geom_hbond_atom_site_label_D
_geom_hbond_site_symmetry_D
_geom_hbond_atom_site_label_H
_geom_hbond_site_symmetry_H
_geom_hbond_atom_site_label_A
_geom_hbond_site_symmetry_A
_geom_hbond_angle_DHA
_geom_hbond_distance_DH
_geom_hbond_distance_HA
_geom_hbond_distance_DA
_geom_hbond_publ_flag
C13 . H131 . O5 1_556 155 0.97 2.32 3.219(5) yes
C17 . H173 . O3 2_656 154 0.96 2.45 3.346(5) yes
